data_2201177
loop_
_publ_author_name
'Angelov, Christo M.'
'Mazzuca, Dean A.'
'van den Heever, Johan P.'
'McDonald, Robert'
'McEwen, Alexander J. B.'
'Mercer, John R.'
2-(3-Methyl-1,2-butadienyl)-2-oxo-1,3,2-oxazaphosphorinane

_publ_section_title
;
 2-(3-Methyl-1,2-butadienyl)-2-oxo-1,3,2-oxazaphosphorinane
;
_journal_issue 4
_journal_name_full 'Acta Crystallographica Section E'
_journal_page_first o399
_journal_page_last o401
_journal_paper_doi 10.1107/S1600536802004105
_journal_volume 58
_journal_year 2002
_chemical_formula_iupac 'C8 H14 N O2 P'
_chemical_formula_moiety 'C8 H14 N O2 P'
_chemical_formula_sum 'C8 H14 N O2 P'
_chemical_formula_weight 187.17
_chemical_melting_point 383
_chemical_name_systematic 2-(3-Methyl-1,2-butadienyl)-2-oxo-1,3,2-oxazaphosphorinane
_space_group_IT_number 29
_symmetry_cell_setting orthorhombic
_symmetry_space_group_name_Hall 'P 2c -2ac'
_symmetry_space_group_name_H-M 'P c a 21'
_atom_sites_solution_hydrogens geom
_atom_sites_solution_primary direct
_atom_sites_solution_secondary difmap
_audit_creation_method SHELXL-97
_cell_angle_alpha 90.00
_cell_angle_beta 90.00
_cell_angle_gamma 90.00
_cell_formula_units_Z 4
_cell_length_a 9.6912(16)
_cell_length_b 13.389(2)
_cell_length_c 7.1699(12)
_cell_measurement_reflns_used 3122
_cell_measurement_temperature 193(2)
_cell_measurement_theta_max 26.365
_cell_measurement_theta_min 2.595
_cell_volume 930.3(3)
_computing_cell_refinement SMART
_computing_data_collection 'SMART (Bruker, 1997)'
_computing_data_reduction 'SHELXTL (Sheldrick, 1997a)'
_computing_molecular_graphics SHELXTL
_computing_publication_material SHELXTL
_computing_structure_refinement 'SHELXL97 (Sheldrick, 1997b)'
_computing_structure_solution 'SHELXS97 (Sheldrick, 1990)'
_diffrn_ambient_temperature 193(2)
_diffrn_detector_area_resol_mean 8.192
_diffrn_measured_fraction_theta_full 1.000
_diffrn_measured_fraction_theta_max 1.000
_diffrn_measurement_device_type 'Bruker PLATFORM diffractometer/SMART 1000 CCD detector'
_diffrn_measurement_method \w
_diffrn_radiation_monochromator graphite
_diffrn_radiation_source 'fine-focus sealed tube'
_diffrn_radiation_type MoK\a
_diffrn_radiation_wavelength 0.71073
_diffrn_reflns_av_R_equivalents 0.0536
_diffrn_reflns_av_sigmaI/netI 0.0568
_diffrn_reflns_limit_h_max 12
_diffrn_reflns_limit_h_min -12
_diffrn_reflns_limit_k_max 16
_diffrn_reflns_limit_k_min -16
_diffrn_reflns_limit_l_max 8
_diffrn_reflns_limit_l_min -8
_diffrn_reflns_number 5403
_diffrn_reflns_theta_full 26.39
_diffrn_reflns_theta_max 26.39
_diffrn_reflns_theta_min 1.52
_diffrn_standards_decay_% 0
_diffrn_standards_interval_time 0
_diffrn_standards_number 0
_exptl_absorpt_coefficient_mu 0.256
_exptl_absorpt_correction_T_max 0.9798
_exptl_absorpt_correction_T_min 0.8636
_exptl_absorpt_correction_type empirical
_exptl_absorpt_process_details '(SADABS; Sheldrick, 1996)'
_exptl_crystal_colour colorless
_exptl_crystal_density_diffrn 1.336
_exptl_crystal_density_method 'not measured'
_exptl_crystal_description rod
_exptl_crystal_F_000 400
_exptl_crystal_size_max 0.59
_exptl_crystal_size_mid 0.09
_exptl_crystal_size_min 0.08
_refine_diff_density_max 0.489
_refine_diff_density_min -0.233
_refine_ls_abs_structure_details 'Flack (1983), 844 Friedel pairs'
_refine_ls_abs_structure_Flack 0.00(14)
_refine_ls_extinction_method none
_refine_ls_goodness_of_fit_ref 1.059
_refine_ls_hydrogen_treatment mixed
_refine_ls_matrix_type full
_refine_ls_number_parameters 115
_refine_ls_number_reflns 1882
_refine_ls_number_restraints 2
_refine_ls_restrained_S_all 1.059
_refine_ls_R_factor_all 0.0534
_refine_ls_R_factor_gt 0.0412
_refine_ls_shift/su_max <0.001
_refine_ls_shift/su_mean 0.000
_refine_ls_structure_factor_coef Fsqd
_refine_ls_weighting_details 'calc w = 1/[\s^2^(Fo^2^)+(0.0448P)^2^] where P = (Fo^2^+2Fc^2^)/3'
_refine_ls_weighting_scheme calc
_refine_ls_wR_factor_gt 0.0874
_refine_ls_wR_factor_ref 0.0919
_reflns_number_gt 1600
_reflns_number_total 1882
_reflns_threshold_expression I>2\s(I)
_cod_data_source_file om6083.cif
_cod_data_source_block 2
_cod_depositor_comments
;
The following automatic conversions were performed:
'_symmetry_cell_setting' value 'Orthorhombic' changed to 'orthorhombic'
according to '/home/saulius/struct/CIF-dictionaries/cif_core.dic'
dictionary named 'cif_core.dic' version 2.4.1 from 2010-06-29.

Automatic conversion script
Id: cif_fix_enum 1527 2010-12-29 10:47:43Z saulius 

The following automatic conversions were performed:

'_symmetry_cell_setting' value 'Orthorhombic' changed to
'orthorhombic' according to
/home/saulius/struct/CIF-dictionaries/cif_core.dic dictionary named
'cif_core.dic' version 2.4.1 from 2010-06-29.

Automatic conversion script
Id: cif_fix_values 1715 2011-07-08 13:25:40Z adriana 
;
_cod_database_code 2201177
_cod_database_fobs_code 2201177

loop_
_symmetry_equiv_pos_as_xyz
'x, y, z'
'-x, -y, z+1/2'
'x+1/2, -y, z'
'-x+1/2, y, z+1/2'

loop_
_atom_site_label
_atom_site_fract_x
_atom_site_fract_y
_atom_site_fract_z
_atom_site_U_iso_or_equiv
_atom_site_adp_type
_atom_site_calc_flag
_atom_site_refinement_flags
_atom_site_occupancy
_atom_site_disorder_assembly
_atom_site_disorder_group
_atom_site_type_symbol
P 0.54459(6) 0.29565(4) 0.32273(12) 0.02147(17) Uani d . 1 . . P
O1 0.6080(2) 0.29395(14) 0.5081(3) 0.0299(5) Uani d . 1 . . O
O2 0.40149(16) 0.35245(12) 0.3267(3) 0.0267(4) Uani d . 1 . . O
N 0.6323(2) 0.35457(17) 0.1644(3) 0.0248(5) Uani d D 1 . . N
H1N 0.7139(12) 0.3288(17) 0.140(4) 0.028(8) Uiso d D 1 . . H
C1 0.5049(3) 0.1712(2) 0.2506(4) 0.0270(6) Uani d . 1 . . C
H1 0.4828 0.1229 0.3430 0.032 Uiso calc R 1 . . H
C2 0.5051(3) 0.1443(2) 0.0769(4) 0.0266(6) Uani d . 1 . . C
C3 0.5084(3) 0.1250(2) -0.1005(4) 0.0264(6) Uani d . 1 . . C
C4 0.6381(3) 0.09222(19) -0.1965(5) 0.0346(7) Uani d . 1 . . C
H4A 0.7117 0.0839 -0.1040 0.042 Uiso calc R 1 . . H
H4B 0.6657 0.1428 -0.2880 0.042 Uiso calc R 1 . . H
H4C 0.6218 0.0285 -0.2601 0.042 Uiso calc R 1 . . H
C5 0.3834(3) 0.1376(2) -0.2210(4) 0.0384(8) Uani d . 1 . . C
H5A 0.3033 0.1531 -0.1427 0.046 Uiso calc R 1 . . H
H5B 0.3662 0.0756 -0.2900 0.046 Uiso calc R 1 . . H
H5C 0.3988 0.1923 -0.3093 0.046 Uiso calc R 1 . . H
C6 0.3385(3) 0.3794(2) 0.1510(4) 0.0332(7) Uani d . 1 . . C
H6A 0.2494 0.4133 0.1740 0.040 Uiso calc R 1 . . H
H6B 0.3204 0.3184 0.0768 0.040 Uiso calc R 1 . . H
C7 0.4334(3) 0.4478(2) 0.0445(4) 0.0308(7) Uani d . 1 . . C
H7A 0.4537 0.5077 0.1209 0.037 Uiso calc R 1 . . H
H7B 0.3872 0.4702 -0.0714 0.037 Uiso calc R 1 . . H
C8 0.5673(3) 0.3953(2) -0.0045(4) 0.0282(6) Uani d . 1 . . C
H8A 0.5485 0.3405 -0.0935 0.034 Uiso calc R 1 . . H
H8B 0.6310 0.4431 -0.0652 0.034 Uiso calc R 1 . . H

loop_
_atom_site_aniso_label
_atom_site_aniso_U_11
_atom_site_aniso_U_22
_atom_site_aniso_U_33
_atom_site_aniso_U_12
_atom_site_aniso_U_13
_atom_site_aniso_U_23
P 0.0175(3) 0.0286(3) 0.0184(3) -0.0006(2) -0.0009(4) 0.0009(4)
O1 0.0282(11) 0.0390(11) 0.0225(11) -0.0042(9) -0.0050(9) 0.0030(10)
O2 0.0212(8) 0.0403(10) 0.0185(9) 0.0033(7) 0.0014(11) 0.0016(11)
N 0.0197(12) 0.0324(13) 0.0225(13) 0.0018(10) 0.0044(11) 0.0036(10)
C1 0.0250(15) 0.0307(14) 0.0255(15) -0.0041(12) 0.0004(12) 0.0054(12)
C2 0.0200(13) 0.0244(15) 0.0353(17) -0.0020(12) 0.0007(12) 0.0008(12)
C3 0.0270(16) 0.0265(13) 0.0257(15) -0.0067(13) 0.0009(12) -0.0009(12)
C4 0.0352(15) 0.0368(14) 0.0319(19) -0.0037(11) 0.0060(15) -0.0022(16)
C5 0.0308(17) 0.0511(19) 0.033(2) -0.0058(14) -0.0057(13) -0.0039(14)
C6 0.0221(14) 0.0496(17) 0.0278(17) 0.0107(13) -0.0035(13) 0.0007(14)
C7 0.0362(18) 0.0316(15) 0.0246(17) 0.0078(13) -0.0059(13) 0.0030(12)
C8 0.0317(16) 0.0312(14) 0.0217(14) -0.0012(11) 0.0023(13) 0.0018(12)

loop_
_atom_type_symbol
_atom_type_description
_atom_type_scat_dispersion_real
_atom_type_scat_dispersion_imag
_atom_type_scat_source
C C 0.0033 0.0016 'International Tables Vol C Tables 4.2.6.8 and 6.1.1.4'
H H 0.0000 0.0000 'International Tables Vol C Tables 4.2.6.8 and 6.1.1.4'
N N 0.0061 0.0033 'International Tables Vol C Tables 4.2.6.8 and 6.1.1.4'
O O 0.0106 0.0060 'International Tables Vol C Tables 4.2.6.8 and 6.1.1.4'
P P 0.1023 0.0942 'International Tables Vol C Tables 4.2.6.8 and 6.1.1.4'

loop_
_geom_angle_atom_site_label_1
_geom_angle_atom_site_label_2
_geom_angle_atom_site_label_3
_geom_angle
_geom_angle_publ_flag
O1 P O2 111.06(12) yes
O1 P N 114.98(12) yes
O1 P C1 109.79(12) yes
O2 P N 103.77(11) yes
O2 P C1 105.35(11) yes
N P C1 111.33(13) yes
P O2 C6 118.32(17) yes
P N C8 122.16(18) yes
P N H1N 114.7(17) yes
C8 N H1N 111.6(19) yes
P C1 C2 122.4(2) yes
P C1 H1 118.8 no
C2 C1 H1 118.8 no
C1 C2 C3 175.2(3) yes
C2 C3 C4 121.9(3) yes
C2 C3 C5 121.5(3) yes
C4 C3 C5 116.5(3) yes
C3 C4 H4A 109.5 no
C3 C4 H4B 109.5 no
C3 C4 H4C 109.5 no
H4A C4 H4B 109.5 no
H4A C4 H4C 109.5 no
H4B C4 H4C 109.5 no
C3 C5 H5A 109.5 no
C3 C5 H5B 109.5 no
C3 C5 H5C 109.5 no
H5A C5 H5B 109.5 no
H5A C5 H5C 109.5 no
H5B C5 H5C 109.5 no
O2 C6 C7 109.6(2) yes
O2 C6 H6A 109.7 no
O2 C6 H6B 109.7 no
C7 C6 H6A 109.7 no
C7 C6 H6B 109.7 no
H6A C6 H6B 108.2 no
C6 C7 C8 110.9(2) yes
C6 C7 H7A 109.5 no
C6 C7 H7B 109.5 no
C8 C7 H7A 109.5 no
C8 C7 H7B 109.5 no
H7A C7 H7B 108.0 no
N C8 C7 110.4(2) yes
N C8 H8A 109.6 no
N C8 H8B 109.6 no
C7 C8 H8A 109.6 no
C7 C8 H8B 109.6 no
H8A C8 H8B 108.1 no

loop_
_geom_bond_atom_site_label_1
_geom_bond_atom_site_label_2
_geom_bond_site_symmetry_2
_geom_bond_distance
_geom_bond_publ_flag
P O1 . 1.464(2) yes
P O2 . 1.5819(16) yes
P N . 1.623(2) yes
P C1 . 1.787(3) yes
O2 C6 . 1.445(3) yes
N C8 . 1.470(4) yes
N H1N . 0.880 no
C1 C2 . 1.296(4) yes
C1 H1 . 0.9500 no
C2 C3 . 1.299(4) yes
C3 C4 . 1.498(4) yes
C3 C5 . 1.498(4) yes
C4 H4A . 0.9800 no
C4 H4B . 0.9800 no
C4 H4C . 0.9800 no
C5 H5A . 0.9800 no
C5 H5B . 0.9800 no
C5 H5C . 0.9800 no
C6 C7 . 1.507(4) yes
C6 H6A . 0.9900 no
C6 H6B . 0.9900 no
C7 C8 . 1.517(4) yes
C7 H7A . 0.9900 no
C7 H7B . 0.9900 no
C8 H8A . 0.9900 no
C8 H8B . 0.9900 no

loop_
_geom_hbond_atom_site_label_D
_geom_hbond_atom_site_label_H
_geom_hbond_atom_site_label_A
_geom_hbond_site_symmetry_A
_geom_hbond_distance_DH
_geom_hbond_distance_HA
_geom_hbond_distance_DA
_geom_hbond_angle_DHA
N H1N O1 4_654 0.88 2.02 2.872(3) 161.7

loop_
_geom_torsion_atom_site_label_1
_geom_torsion_atom_site_label_2
_geom_torsion_atom_site_label_3
_geom_torsion_atom_site_label_4
_geom_torsion
_geom_torsion_publ_flag
O1 P O2 C6 167.35(18) no
N P O2 C6 43.3(2) no
C1 P O2 C6 -73.8(2) no
O1 P N C8 -157.4(2) no
O2 P N C8 -35.9(2) no
C1 P N C8 76.9(2) no
O1 P C1 C2 -149.6(3) no
O2 P C1 C2 90.7(3) no
N P C1 C2 -21.2(3) no
P O2 C6 C7 -60.3(3) no
P N C8 C7 44.1(3) no
O2 C6 C7 C8 63.3(3) no
C6 C7 C8 N -54.7(3) no
